data_2311831
loop_
_publ_author_name
'Buist, Amanda R.'
'Dennany, Lynn'
'Kennedy, Alan R.'
'Manzie, Craig'
'McPhie, Katherine'
'Walker, Brandon'

_publ_section_title
;
 Eight salt forms of sulfadiazine.
;
_journal_coeditor_code LG3144
_journal_issue 'Pt 9'
_journal_name_full 'Acta crystallographica. Section C, Structural chemistry'
_journal_page_first 900
_journal_page_last 907
_journal_paper_doi 10.1107/S2053229614018725
_journal_volume 70
_journal_year 2014
_chemical_formula_iupac '2C10 H11 N4 O2 S +, I4 2-'
_chemical_formula_moiety '2(C10 H11 N4 O2 S +), I4 2-'
_chemical_formula_sum 'C20 H22 I4 N8 O4 S2'
_chemical_formula_weight 1010.18
_chemical_name_systematic
;
Bis(2-{[(4-azaniumylphenyl)sulfonyl]azanidyl}pyrimidin-1-ium) tetraiodide
;
_space_group_IT_number 2
_space_group_name_Hall '-P 1'
_space_group_name_H-M_alt 'P -1'
_symmetry_cell_setting triclinic
_symmetry_space_group_name_Hall '-P 1'
_symmetry_space_group_name_H-M 'P -1'
_atom_sites_solution_hydrogens geom
_atom_sites_solution_primary direct
_atom_sites_solution_secondary difmap
_audit_creation_method SHELXL-97
_cell_angle_alpha 61.964(7)
_cell_angle_beta 87.745(5)
_cell_angle_gamma 76.426(5)
_cell_formula_units_Z 1
_cell_length_a 5.7792(4)
_cell_length_b 12.0002(7)
_cell_length_c 12.5214(9)
_cell_measurement_reflns_used 3604
_cell_measurement_temperature 123(2)
_cell_measurement_theta_max 29.3457
_cell_measurement_theta_min 3.2579
_cell_volume 742.51(10)
_computing_cell_refinement 'CrysAlis PRO (Oxford Diffraction, 2010)'
_computing_data_collection 'CrysAlis PRO (Oxford Diffraction, 2010)'
_computing_data_reduction 'CrysAlis PRO (Oxford Diffraction, 2010)'
_computing_molecular_graphics
;
ORTEP-3 for Windows (Farrugia, 2012) and XSEED (Barbour, 2001)
;
_computing_publication_material 'SHELXL97 (Sheldrick, 2008)'
_computing_structure_refinement 'SHELXL97 (Sheldrick, 2008)'
_computing_structure_solution 'SHELXS97 (Sheldrick, 2008)'
_diffrn_ambient_temperature 123(2)
_diffrn_measured_fraction_theta_full 0.999
_diffrn_measured_fraction_theta_max 0.879
_diffrn_measurement_device_type 'Oxford Diffraction Xcalibur E'
_diffrn_measurement_method 'omega scans'
_diffrn_radiation_monochromator graphite
_diffrn_radiation_source 'fine-focus sealed tube'
_diffrn_radiation_type MoK\a
_diffrn_radiation_wavelength 0.71073
_diffrn_reflns_av_R_equivalents 0.0326
_diffrn_reflns_av_sigmaI/netI 0.0552
_diffrn_reflns_limit_h_max 7
_diffrn_reflns_limit_h_min -7
_diffrn_reflns_limit_k_max 15
_diffrn_reflns_limit_k_min -16
_diffrn_reflns_limit_l_max 16
_diffrn_reflns_limit_l_min -16
_diffrn_reflns_number 7055
_diffrn_reflns_theta_full 27.00
_diffrn_reflns_theta_max 29.41
_diffrn_reflns_theta_min 3.26
_exptl_absorpt_coefficient_mu 4.379
_exptl_absorpt_correction_T_max 0.905
_exptl_absorpt_correction_T_min 0.523
_exptl_absorpt_correction_type analytical
_exptl_absorpt_process_details
;
[CrysAlis PRO (Oxford Diffraction, 2010), based on expressions
derived by Clark & Reid (1995)]
;
_exptl_crystal_colour red
_exptl_crystal_density_diffrn 2.259
_exptl_crystal_density_method 'not measured'
_exptl_crystal_description plate
_exptl_crystal_F_000 474
_exptl_crystal_size_max 0.25
_exptl_crystal_size_mid 0.15
_exptl_crystal_size_min 0.02
_refine_diff_density_max 0.657
_refine_diff_density_min -0.925
_refine_ls_extinction_method none
_refine_ls_goodness_of_fit_ref 1.042
_refine_ls_hydrogen_treatment mixed
_refine_ls_matrix_type full
_refine_ls_number_parameters 184
_refine_ls_number_reflns 3595
_refine_ls_number_restraints 0
_refine_ls_restrained_S_all 1.042
_refine_ls_R_factor_all 0.0434
_refine_ls_R_factor_gt 0.0317
_refine_ls_shift/su_max 0.001
_refine_ls_shift/su_mean 0.000
_refine_ls_structure_factor_coef Fsqd
_refine_ls_weighting_details 'calc w=1/[\s^2^(Fo^2^)+(0.0159P)^2^+0.0000P] where P=(Fo^2^+2Fc^2^)/3'
_refine_ls_weighting_scheme calc
_refine_ls_wR_factor_gt 0.0565
_refine_ls_wR_factor_ref 0.0622
_reflns_number_gt 2996
_reflns_number_total 3595
_reflns_threshold_expression I>2\s(I)
_cod_data_source_file lg3144sup1.cif
_cod_data_source_block IV
_cod_original_cell_volume 742.51(9)
_cod_database_code 2311831

loop_
_symmetry_equiv_pos_as_xyz
'x, y, z'
'-x, -y, -z'

loop_
_atom_site_type_symbol
_atom_site_label
_atom_site_fract_x
_atom_site_fract_y
_atom_site_fract_z
_atom_site_U_iso_or_equiv
_atom_site_adp_type
_atom_site_calc_flag
_atom_site_refinement_flags
_atom_site_occupancy
_atom_site_symmetry_multiplicity
I I1 -0.24113(4) 0.47686(3) 0.64525(2) 0.01501(8) Uani d . 1 1
I I2 -0.41230(5) 0.49574(3) 0.89742(3) 0.02602(9) Uani d . 1 1
S S1 0.10433(17) 1.04954(10) 0.73009(8) 0.0122(2) Uani d . 1 1
O O1 0.2872(5) 1.1182(3) 0.6759(2) 0.0165(6) Uani d . 1 1
O O2 -0.1411(5) 1.1268(3) 0.6924(2) 0.0157(6) Uani d . 1 1
N N1 0.1784(6) 0.6688(4) 0.5445(3) 0.0127(7) Uani d . 1 1
H H1N 0.317(7) 0.617(4) 0.567(4) 0.015 Uiso d . 1 1
H H2N 0.169(7) 0.714(4) 0.468(4) 0.015 Uiso d . 1 1
H H3N 0.042(7) 0.632(4) 0.563(3) 0.015 Uiso d . 1 1
N N2 0.1152(5) 0.9858(3) 0.8748(3) 0.0117(7) Uani d . 1 1
N N3 0.5180(5) 0.8604(3) 0.9033(3) 0.0140(7) Uani d . 1 1
N N4 0.3154(6) 0.8837(3) 1.0623(3) 0.0122(7) Uani d . 1 1
H H4N 0.175(7) 0.920(4) 1.083(3) 0.015 Uiso d . 1 1
C C1 0.1645(6) 0.7559(4) 0.5968(3) 0.0111(8) Uani d . 1 1
C C2 0.3396(7) 0.8239(4) 0.5738(3) 0.0142(8) Uani d . 1 1
H H2 0.4666 0.8123 0.5265 0.017 Uiso calc R 1 1
C C3 0.3271(7) 0.9083(4) 0.6202(3) 0.0128(8) Uani d . 1 1
H H3 0.4488 0.9533 0.6080 0.015 Uiso calc R 1 1
C C4 0.1344(6) 0.9274(4) 0.6853(3) 0.0114(8) Uani d . 1 1
C C5 -0.0410(6) 0.8603(4) 0.7065(3) 0.0142(8) Uani d . 1 1
H H5 -0.1718 0.8743 0.7507 0.017 Uiso calc R 1 1
C C6 -0.0248(7) 0.7721(4) 0.6625(3) 0.0144(8) Uani d . 1 1
H H6 -0.1423 0.7239 0.6776 0.017 Uiso calc R 1 1
C C7 0.3204(7) 0.9096(4) 0.9434(3) 0.0119(8) Uani d . 1 1
C C8 0.7027(7) 0.7845(4) 0.9855(4) 0.0179(9) Uani d . 1 1
H H8 0.8417 0.7468 0.9596 0.022 Uiso calc R 1 1
C C9 0.7061(7) 0.7567(4) 1.1064(4) 0.0185(9) Uani d . 1 1
H H9 0.8443 0.7036 1.1607 0.022 Uiso calc R 1 1
C C10 0.5050(7) 0.8081(4) 1.1447(4) 0.0152(9) Uani d . 1 1
H H10 0.4981 0.7913 1.2267 0.018 Uiso calc R 1 1

loop_
_atom_site_aniso_label
_atom_site_aniso_U_11
_atom_site_aniso_U_22
_atom_site_aniso_U_33
_atom_site_aniso_U_12
_atom_site_aniso_U_13
_atom_site_aniso_U_23
I1 0.01540(15) 0.01568(15) 0.01591(15) -0.00270(10) 0.00046(10) -0.00950(11)
I2 0.03577(19) 0.02479(18) 0.02029(17) -0.01282(14) 0.00720(12) -0.01083(14)
S1 0.0154(5) 0.0133(5) 0.0099(5) -0.0035(4) 0.0020(4) -0.0073(4)
O1 0.0222(16) 0.0174(16) 0.0158(15) -0.0127(12) 0.0074(11) -0.0097(13)
O2 0.0175(15) 0.0151(16) 0.0119(15) 0.0021(12) -0.0028(10) -0.0067(12)
N1 0.0110(18) 0.0147(19) 0.0125(18) 0.0005(14) -0.0018(13) -0.0081(15)
N2 0.0132(17) 0.0140(18) 0.0094(16) -0.0020(13) 0.0005(12) -0.0074(14)
N3 0.0132(18) 0.0166(19) 0.0118(18) -0.0009(14) 0.0011(12) -0.0076(15)
N4 0.0144(18) 0.0147(19) 0.0114(17) -0.0054(14) 0.0027(13) -0.0089(15)
C1 0.012(2) 0.011(2) 0.0091(19) 0.0011(15) -0.0016(14) -0.0063(16)
C2 0.014(2) 0.017(2) 0.013(2) -0.0025(16) 0.0046(15) -0.0091(17)
C3 0.011(2) 0.017(2) 0.012(2) -0.0057(16) 0.0021(14) -0.0076(17)
C4 0.011(2) 0.012(2) 0.0093(19) -0.0020(15) -0.0018(14) -0.0040(16)
C5 0.010(2) 0.022(2) 0.012(2) -0.0035(16) 0.0032(14) -0.0097(18)
C6 0.011(2) 0.017(2) 0.016(2) -0.0061(16) 0.0014(15) -0.0080(18)
C7 0.015(2) 0.010(2) 0.012(2) -0.0041(15) 0.0003(14) -0.0060(16)
C8 0.016(2) 0.018(2) 0.019(2) -0.0030(17) 0.0023(16) -0.0100(19)
C9 0.017(2) 0.019(2) 0.017(2) -0.0013(17) -0.0020(16) -0.0078(18)
C10 0.018(2) 0.015(2) 0.013(2) -0.0064(17) 0.0000(15) -0.0065(17)

loop_
_atom_type_symbol
_atom_type_description
_atom_type_scat_dispersion_real
_atom_type_scat_dispersion_imag
_atom_type_scat_source
I I -0.4742 1.8119 'International Tables Vol C Tables 4.2.6.8 and 6.1.1.4'
S S 0.1246 0.1234 'International Tables Vol C Tables 4.2.6.8 and 6.1.1.4'
O O 0.0106 0.0060 'International Tables Vol C Tables 4.2.6.8 and 6.1.1.4'
N N 0.0061 0.0033 'International Tables Vol C Tables 4.2.6.8 and 6.1.1.4'
C C 0.0033 0.0016 'International Tables Vol C Tables 4.2.6.8 and 6.1.1.4'
H H 0.0000 0.0000 'International Tables Vol C Tables 4.2.6.8 and 6.1.1.4'

loop_
_geom_angle_atom_site_label_1
_geom_angle_atom_site_label_2
_geom_angle_atom_site_label_3
_geom_angle_site_symmetry_1
_geom_angle
I2 I2 I1 2_467 174.992(16)
O1 S1 O2 . 115.97(17)
O1 S1 N2 . 114.37(16)
O2 S1 N2 . 103.10(16)
O1 S1 C4 . 107.10(17)
O2 S1 C4 . 105.90(16)
N2 S1 C4 . 110.06(17)
C1 N1 H1N . 107(3)
C1 N1 H2N . 108(3)
H1N N1 H2N . 107(4)
C1 N1 H3N . 110(2)
H1N N1 H3N . 118(4)
H2N N1 H3N . 106(3)
C7 N2 S1 . 120.8(3)
C8 N3 C7 . 116.5(3)
C10 N4 C7 . 122.3(3)
C10 N4 H4N . 122(2)
C7 N4 H4N . 116(2)
C6 C1 C2 . 122.2(4)
C6 C1 N1 . 119.6(3)
C2 C1 N1 . 118.1(3)
C3 C2 C1 . 119.0(4)
C3 C2 H2 . 120.5
C1 C2 H2 . 120.5
C2 C3 C4 . 119.5(3)
C2 C3 H3 . 120.3
C4 C3 H3 . 120.3
C5 C4 C3 . 121.0(4)
C5 C4 S1 . 120.1(3)
C3 C4 S1 . 118.7(3)
C4 C5 C6 . 119.5(4)
C4 C5 H5 . 120.2
C6 C5 H5 . 120.2
C1 C6 C5 . 118.7(3)
C1 C6 H6 . 120.6
C5 C6 H6 . 120.6
N2 C7 N3 . 125.1(4)
N2 C7 N4 . 114.0(3)
N3 C7 N4 . 120.8(3)
N3 C8 C9 . 124.6(4)
N3 C8 H8 . 117.7
C9 C8 H8 . 117.7
C10 C9 C8 . 117.9(4)
C10 C9 H9 . 121.0
C8 C9 H9 . 121.0
N4 C10 C9 . 117.9(4)
N4 C10 H10 . 121.1
C9 C10 H10 . 121.1

loop_
_geom_bond_atom_site_label_1
_geom_bond_atom_site_label_2
_geom_bond_site_symmetry_2
_geom_bond_distance
I1 I2 . 3.3647(4)
I2 I2 2_467 2.7623(6)
S1 O1 . 1.443(3)
S1 O2 . 1.455(3)
S1 N2 . 1.598(3)
S1 C4 . 1.771(4)
N1 C1 . 1.460(5)
N1 H1N . 0.85(4)
N1 H2N . 0.84(4)
N1 H3N . 0.96(4)
N2 C7 . 1.347(5)
N3 C8 . 1.334(5)
N3 C7 . 1.350(5)
N4 C10 . 1.353(5)
N4 C7 . 1.371(5)
N4 H4N . 0.91(4)
C1 C6 . 1.376(5)
C1 C2 . 1.384(5)
C2 C3 . 1.373(5)
C2 H2 . 0.9500
C3 C4 . 1.394(5)
C3 H3 . 0.9500
C4 C5 . 1.382(5)
C5 C6 . 1.388(5)
C5 H5 . 0.9500
C6 H6 . 0.9500
C8 C9 . 1.388(5)
C8 H8 . 0.9500
C9 C10 . 1.364(5)
C9 H9 . 0.9500
C10 H10 . 0.9500

loop_
_geom_hbond_atom_site_label_D
_geom_hbond_atom_site_label_H
_geom_hbond_atom_site_label_A
_geom_hbond_site_symmetry_A
_geom_hbond_distance_DH
_geom_hbond_distance_HA
_geom_hbond_distance_DA
_geom_hbond_angle_DHA
N1 H1N I1 1_655 0.85(4) 2.64(4) 3.482(4) 172(4)
N1 H2N O2 2_576 0.84(4) 2.00(4) 2.798(4) 158(4)
N1 H3N I1 . 0.96(4) 2.59(4) 3.524(3) 165(3)
N4 H4N N2 2_577 0.91(4) 2.00(4) 2.906(5) 174(4)

loop_
_geom_torsion_atom_site_label_1
_geom_torsion_atom_site_label_2
_geom_torsion_atom_site_label_3
_geom_torsion_atom_site_label_4
_geom_torsion
O1 S1 N2 C7 -50.9(3)
O2 S1 N2 C7 -177.7(3)
C4 S1 N2 C7 69.7(3)
C6 C1 C2 C3 1.4(6)
N1 C1 C2 C3 178.7(4)
C1 C2 C3 C4 -2.4(6)
C2 C3 C4 C5 1.6(6)
C2 C3 C4 S1 -173.2(3)
O1 S1 C4 C5 -169.1(3)
O2 S1 C4 C5 -44.7(3)
N2 S1 C4 C5 66.0(3)
O1 S1 C4 C3 5.8(4)
O2 S1 C4 C3 130.1(3)
N2 S1 C4 C3 -119.1(3)
C3 C4 C5 C6 0.2(6)
S1 C4 C5 C6 174.9(3)
C2 C1 C6 C5 0.4(6)
N1 C1 C6 C5 -176.9(3)
C4 C5 C6 C1 -1.2(6)
S1 N2 C7 N3 -12.7(5)
S1 N2 C7 N4 167.5(3)
C8 N3 C7 N2 -178.6(4)
C8 N3 C7 N4 1.2(5)
C10 N4 C7 N2 179.5(3)
C10 N4 C7 N3 -0.3(5)
C7 N3 C8 C9 -1.9(6)
N3 C8 C9 C10 1.6(6)
C7 N4 C10 C9 -0.1(5)
C8 C9 C10 N4 -0.5(6)
